data_2006850
loop_
_publ_author_name
'Mamos, Petros'
'Papaioannou, Dionissios'
'Kavounis, Constantin'
'Nastopoulos, Vassilios'

_publ_section_title
;(<i>S</i>)-3-(<i>O</i>^{\g^}-Methyl-<i>N</i>^{\a^}-triphenylmethylglutamyl)benzotriazole
 1-Oxide
;
_journal_issue 12
_journal_name_full 'Acta Crystallographica Section C'
_journal_page_first 1973
_journal_page_last 1975
_journal_paper_doi 10.1107/S0108270197011591
_journal_volume 53
_journal_year 1997
_chemical_formula_moiety 'C31 H28 N4 O4'
_chemical_formula_sum 'C31 H28 N4 O4'
_chemical_formula_weight 520.57
_chemical_melting_point .146E-145
_chemical_name_systematic
;
(S)-3-(\g-methyl-N^\a^-triphenylmethylglutamyl)benzotriazole 1-Oxide
;
_space_group_IT_number 19
_symmetry_cell_setting orthorhombic
_symmetry_space_group_name_Hall 'P 2ac 2ab'
_symmetry_space_group_name_H-M 'P 21 21 21'
_cell_angle_alpha 90.00
_cell_angle_beta 90.00
_cell_angle_gamma 90.00
_cell_formula_units_Z 4
_cell_length_a 9.0310(10)
_cell_length_b 14.262(2)
_cell_length_c 20.580(2)
_cell_measurement_reflns_used 49
_cell_measurement_temperature 293(2)
_cell_measurement_theta_max 20.57
_cell_measurement_theta_min 15.08
_cell_volume 2650.7(5)
_computing_cell_refinement DIF4
_computing_data_collection 'DIF4 (Stoe & Cie, 1987a)'
_computing_data_reduction 'REDU4 (Stoe & Cie, 1987b)'
_computing_molecular_graphics 'PLATON (Spek, 1990)'
_computing_publication_material 'SHELXL93 (Sheldrick, 1993). Other programs include: PARST (Nardelli, 1983)'
_computing_structure_refinement 'SHELXL93 (Sheldrick, 1993)'
_computing_structure_solution 'SHELXS86 (Sheldrick, 1990)'
_diffrn_ambient_temperature 293(2)
_diffrn_measurement_device_type 'Philips PW1100 diffractometer updated by Stoe'
_diffrn_measurement_method \w-2\q
_diffrn_radiation_monochromator graphite
_diffrn_radiation_source 'fine-focus sealed tube'
_diffrn_radiation_type MoK\a
_diffrn_radiation_wavelength 0.71069
_diffrn_reflns_av_sigmaI/netI 0.0108
_diffrn_reflns_limit_h_max 10
_diffrn_reflns_limit_h_min 0
_diffrn_reflns_limit_k_max 16
_diffrn_reflns_limit_k_min 0
_diffrn_reflns_limit_l_max 24
_diffrn_reflns_limit_l_min 0
_diffrn_reflns_number 2660
_diffrn_reflns_theta_max 25.03
_diffrn_reflns_theta_min 2.44
_diffrn_standards_decay_% 4.2
_diffrn_standards_interval_time 120
_diffrn_standards_number 3
_exptl_absorpt_coefficient_mu 0.088
_exptl_absorpt_correction_type none
_exptl_crystal_colour colourless
_exptl_crystal_density_diffrn 1.304
_exptl_crystal_density_method 'not measured'
_exptl_crystal_description prism
_exptl_crystal_F_000 1096
_exptl_crystal_size_max 0.90
_exptl_crystal_size_mid 0.50
_exptl_crystal_size_min 0.40
_refine_diff_density_max 0.245
_refine_diff_density_min -0.286
_refine_ls_extinction_coef 0.0126(18)
_refine_ls_extinction_method 'SHELXL93 (Sheldrick, 1993)'
_refine_ls_goodness_of_fit_all 1.069
_refine_ls_goodness_of_fit_ref 1.079
_refine_ls_hydrogen_treatment 'H atoms: see text below'
_refine_ls_matrix_type full
_refine_ls_number_parameters 348
_refine_ls_number_reflns 2660
_refine_ls_number_restraints 0
_refine_ls_R_factor_all 0.048
_refine_ls_R_factor_gt 0.046
_refine_ls_shift/su_max 0.000
_refine_ls_shift/su_mean 0.000
_refine_ls_structure_factor_coef Fsqd
_refine_ls_weighting_details 'calc w = 1/[\s^2^(Fo^2^)+(0.0881P)^2^+0.3966P] where P = (Fo^2^+2Fc^2^)/3'
_refine_ls_weighting_scheme calc
_refine_ls_wR_factor_all 0.123
_refine_ls_wR_factor_ref 0.120
_reflns_number_gt 2499
_reflns_number_total 2660
_reflns_threshold_expression I>2\s(I)
_cod_data_source_file ln1017.cif
_cod_data_source_block I
_cod_original_cell_volume 2650.9(5)
_cod_database_code 2006850

loop_
_symmetry_equiv_pos_as_xyz
'x, y, z'
'-x+1/2, -y, z+1/2'
'x+1/2, -y+1/2, -z'
'-x, y+1/2, -z+1/2'

loop_
_atom_site_label
_atom_site_fract_x
_atom_site_fract_y
_atom_site_fract_z
_atom_site_U_iso_or_equiv
_atom_site_adp_type
_atom_site_calc_flag
_atom_site_refinement_flags
_atom_site_occupancy
_atom_site_disorder_group
_atom_site_type_symbol
O1 .1854(2) .6761(2) .39994(10) .0582(6) Uani d . 1 . O
N1 .3020(2) .6497(2) .37147(10) .0427(5) Uani d . 1 . N
N2 .4315(3) .6492(2) .40000(10) .0439(5) Uani d . 1 . N
N3 .5291(2) .6182(2) .35359(10) .0423(5) Uani d . 1 . N
C3a .4584(3) .5990(2) .29564(12) .0417(6) Uani d . 1 . C
C4 .5042(3) .5654(2) .23519(13) .0541(7) Uani d . 1 . C
H4 .6027 .5514 .22644 .065 Uiso calc R 1 . H
C5 .3956(4) .5542(3) .1897(2) .0683(10) Uani d . 1 . C
H5 .4218 .5332 .1485 .082 Uiso calc R 1 . H
C6 .2460(4) .5732(3) .2026(2) .0720(10) Uani d . 1 . C
H6 .1762 .5630 .1701 .086 Uiso calc R 1 . H
C7 .2001(4) .6063(3) .26141(15) .0611(8) Uani d . 1 . C
H7 .1013 .6195 .27023 .073 Uiso calc R 1 . H
C7a .3107(3) .6189(2) .30698(12) .0443(6) Uani d . 1 . C
C8 .6832(3) .6128(2) .36681(12) .0389(5) Uani d . 1 . C
O8 .7654(2) .59125(15) .32350(9) .0481(5) Uani d . 1 . O
C9 .7327(3) .6411(2) .43498(12) .0399(6) Uani d . 1 . C
H9 .6534 .6249 .46548 .048 Uiso calc R 1 . H
N9 .8663(2) .59272(15) .45522(10) .0371(5) Uani d . 1 . N
HN9 .927(4) .595(2) .4268(16) .054(9) Uiso d . 1 . H
C10 .7533(4) .7482(2) .43606(13) .0501(7) Uani d . 1 . C
H10A .6569 .7774 .43150 .060 Uiso calc R 1 . H
H10B .7925 .7660 .47817 .060 Uiso calc R 1 . H
C11 .8551(4) .7871(2) .3837(2) .0587(8) Uani d . 1 . C
H11A .8968 .8460 .3984 .070 Uiso calc R 1 . H
H11B .9362 .7436 .3766 .070 Uiso calc R 1 . H
C12 .7740(4) .8028(2) .3198(2) .0593(8) Uani d . 1 . C
O12 .6439(3) .8058(2) .31229(13) .0759(7) Uani d . 1 . O
O13 .8705(3) .8104(3) .27095(14) .0925(9) Uani d . 1 . O
C14 .8021(2) .82800(10) .20921(6) .123(2) Uani d . 1 . C
H14A .8770 .83267 .17629 .148 Uiso calc R 1 . H
H14B .7474 .88567 .21122 .148 Uiso calc R 1 . H
H14C .7360 .77746 .19882 .148 Uiso calc R 1 . H
C15 .8497(2) .49710(10) .48232(6) .0353(5) Uani d R 1 . C
C16 1.0050(2) .45777(10) .49771(6) .0363(5) Uani d R 1 . C
C17 1.0246(2) .36320(10) .51003(6) .0483(6) Uani d R 1 . C
H17 .9440 .32284 .50713 .058 Uiso calc R 1 . H
C18 1.1625(3) .3276(2) .5266(2) .0551(7) Uani d . 1 . C
H18 1.1735 .2639 .5352 .066 Uiso calc R 1 . H
C19 1.2831(3) .3865(2) .53039(15) .0537(7) Uani d . 1 . C
H19 1.3760 .3627 .54072 .064 Uiso calc R 1 . H
C20 1.2651(3) .4802(2) .51880(15) .0517(7) Uani d . 1 . C
H20 1.3463 .5201 .52135 .062 Uiso calc R 1 . H
C21 1.1265(3) .5165(2) .50325(13) .0434(6) Uani d . 1 . C
H21 1.1155 .5806 .49652 .052 Uiso calc R 1 . H
C22 .7676(3) .4343(2) .43335(13) .0396(6) Uani d . 1 . C
C23 .6133(3) .4279(2) .43237(14) .0460(6) Uani d . 1 . C
H23 .5583 .4556 .46542 .055 Uiso calc R 1 . H
C24 .5413(4) .3808(2) .3828(2) .0597(8) Uani d . 1 . C
H24 .4385 .3769 .3832 .072 Uiso calc R 1 . H
C25 .6178(4) .3403(3) .3335(2) .0689(10) Uani d . 1 . C
H25 .5682 .3094 .3002 .083 Uiso calc R 1 . H
C26 .7715(5) .3455(3) .3334(2) .0665(9) Uani d . 1 . C
H26 .8256 .3178 .3001 .080 Uiso calc R 1 . H
C27 .8438(3) .3922(2) .38311(14) .0509(7) Uani d . 1 . C
H27 .9467 .3952 .38264 .061 Uiso calc R 1 . H
C28 .7706(3) .5044(2) .54913(12) .0380(5) Uani d . 1 . C
C29 .7034(3) .4272(2) .57693(14) .0480(6) Uani d . 1 . C
H29 .6997 .3709 .55419 .058 Uiso calc R 1 . H
C30 .6412(3) .4330(2) .63875(14) .0562(8) Uani d . 1 . C
H30 .5963 .3806 .65707 .067 Uiso calc R 1 . H
C31 .6458(3) .5162(3) .67285(14) .0583(8) Uani d . 1 . C
H31 .6029 .5203 .71383 .070 Uiso calc R 1 . H
C32 .7135(4) .5919(2) .64621(14) .0601(8) Uani d . 1 . C
H32 .7180 .6478 .66944 .072 Uiso calc R 1 . H
C33 .7761(3) .5870(2) .58449(13) .0477(6) Uani d . 1 . C
H33 .8221 .6395 .56687 .057 Uiso calc R 1 . H

loop_
_atom_site_aniso_label
_atom_site_aniso_U_11
_atom_site_aniso_U_22
_atom_site_aniso_U_33
_atom_site_aniso_U_12
_atom_site_aniso_U_13
_atom_site_aniso_U_23
_atom_site_aniso_type_symbol
O1 .0386(10) .0820(14) .0540(11) .0131(11) .0111(10) .0023(10) O
N1 .0375(11) .0532(12) .0373(10) .0070(10) .0032(10) .0039(9) N
N2 .0397(11) .0560(12) .0359(10) .0084(10) .0029(9) -.0003(10) N
N3 .0351(11) .0583(13) .0336(10) .0066(10) .0008(9) -.0013(9) N
C3a .0398(13) .0493(14) .0359(11) .0023(11) .0000(11) .0024(11) C
C4 .0414(13) .079(2) .0420(14) .0054(14) -.0006(13) -.0092(14) C
C5 .058(2) .106(3) .0411(15) .005(2) -.0032(15) -.012(2) C
C6 .049(2) .117(3) .051(2) .001(2) -.0127(15) -.008(2) C
C7 .0428(15) .089(2) .052(2) .004(2) -.0072(13) .002(2) C
C7a .0384(13) .0541(14) .0404(13) .0037(12) .0021(11) .0037(11) C
C8 .0360(12) .0416(12) .0390(12) .0058(10) .0004(11) .0017(10) C
O8 .0400(10) .0656(12) .0386(9) .0086(9) .0025(8) -.0017(9) O
C9 .0382(13) .0489(13) .0327(11) .0077(11) -.0014(10) .0013(10) C
N9 .0311(10) .0436(11) .0367(10) .0022(9) .0030(9) .0015(9) N
C10 .059(2) .0461(13) .0452(14) .0099(13) -.0080(13) -.0044(11) C
C11 .057(2) .0463(14) .073(2) -.0037(14) -.012(2) .0069(14) C
C12 .057(2) .054(2) .067(2) -.0033(15) .000(2) .0126(15) C
O12 .0550(14) .097(2) .076(2) .0100(13) -.0089(13) .0254(14) O
O13 .0613(15) .139(3) .077(2) -.019(2) -.0002(14) .036(2) O
C14 .098(4) .195(6) .076(3) -.020(4) -.011(3) .049(3) C
C15 .0295(11) .0392(11) .0371(11) .0006(10) .0011(9) -.0008(10) C
C16 .0319(12) .0414(12) .0357(11) .0011(10) .0031(10) -.0007(10) C
C17 .0358(13) .0443(13) .065(2) -.0007(11) .0022(13) .0057(13) C
C18 .049(2) .0475(14) .068(2) .0122(13) .0033(15) .0085(13) C
C19 .0308(13) .069(2) .062(2) .0100(13) .0001(12) .0033(15) C
C20 .0325(13) .061(2) .062(2) -.0040(12) .0029(12) .0004(14) C
C21 .0350(12) .0433(12) .0518(14) -.0018(11) .0021(11) .0014(12) C
C22 .0374(13) .0394(12) .0419(13) -.0016(10) -.0012(11) .0029(11) C
C23 .0372(13) .0506(14) .0501(14) -.0015(11) -.0068(12) .0001(12) C
C24 .050(2) .062(2) .067(2) -.0104(14) -.0168(15) -.002(2) C
C25 .077(2) .070(2) .061(2) -.013(2) -.024(2) -.011(2) C
C26 .081(2) .068(2) .050(2) .000(2) .004(2) -.016(2) C
C27 .0448(15) .055(2) .052(2) .0003(12) .0023(13) -.0095(13) C
C28 .0274(11) .0484(13) .0383(11) .0059(10) -.0017(9) .0022(10) C
C29 .0371(13) .0583(15) .0485(14) -.0014(12) .0005(12) .0051(12) C
C30 .0383(14) .080(2) .051(2) .0005(14) .0067(13) .0174(15) C
C31 .048(2) .085(2) .0420(13) .016(2) .0073(12) .0084(15) C
C32 .070(2) .070(2) .0406(14) .016(2) .0023(14) -.0050(14) C
C33 .052(2) .0505(14) .0400(13) .0051(13) .0018(12) .0015(11) C

loop_
_atom_type_symbol
_atom_type_description
_atom_type_scat_dispersion_real
_atom_type_scat_dispersion_imag
_atom_type_scat_source
C C 0.0033 0.0016 'International Tables Vol C Tables 4.2.6.8 and 6.1.1.4'
H H 0.0000 0.0000 'International Tables Vol C Tables 4.2.6.8 and 6.1.1.4'
N N 0.0061 0.0033 'International Tables Vol C Tables 4.2.6.8 and 6.1.1.4'
O O 0.0106 0.0060 'International Tables Vol C Tables 4.2.6.8 and 6.1.1.4'

loop_
_geom_angle_atom_site_label_1
_geom_angle_atom_site_label_2
_geom_angle_atom_site_label_3
_geom_angle
_geom_angle_publ_flag
O1 N1 N2 122.6(2) yes
O1 N1 C7a 125.5(2) yes
N2 N1 C7a 111.9(2) yes
N1 N2 N3 105.3(2) yes
N2 N3 C3a 111.6(2) yes
N2 N3 C8 120.9(2) yes
C3a N3 C8 127.5(2) yes
N3 C3a C7a 105.1(2) yes
N3 C3a C4 134.5(2) yes
C7a C3a C4 120.4(2) no
C5 C4 C3a 116.0(3) no
C5 C4 H4 122.0 no
C3a C4 H4 122.0 no
C4 C5 C6 122.6(3) no
C4 C5 H5 118.7 no
C6 C5 H5 118.7 no
C7 C6 C5 121.9(3) no
C7 C6 H6 119.1 no
C5 C6 H6 119.1 no
C6 C7 C7a 115.3(3) no
C6 C7 H7 122.3 no
C7a C7 H7 122.3 no
C7 C7a C3a 123.8(3) no
C7 C7a N1 130.0(3) yes
C3a C7a N1 106.2(2) yes
O8 C8 N3 118.6(2) no
O8 C8 C9 124.7(2) no
N3 C8 C9 116.6(2) no
N9 C9 C8 112.4(2) no
N9 C9 C10 111.5(2) no
C8 C9 C10 108.1(2) no
N9 C9 H9 108.2 no
C8 C9 H9 108.2 no
C10 C9 H9 108.2 no
C9 N9 C15 117.5(2) no
C9 N9 HN9 109.8 no
C15 N9 HN9 112.5 no
C11 C10 C9 115.1(2) no
C11 C10 H10A 108.5 no
C9 C10 H10A 108.5 no
C11 C10 H10B 108.5 no
C9 C10 H10B 108.5 no
H10A C10 H10B 107.5 no
C12 C11 C10 112.0(3) no
C12 C11 H11A 109.2 no
C10 C11 H11A 109.2 no
C12 C11 H11B 109.2 no
C10 C11 H11B 109.2 no
H11A C11 H11B 107.9 no
O12 C12 O13 123.1(3) no
O12 C12 C11 126.5(3) no
O13 C12 C11 110.4(3) no
C12 O13 C14 113.6(2) no
O13 C14 H14A 109.5 no
O13 C14 H14B 109.5 no
H14A C14 H14B 109.5 no
O13 C14 H14C 109.5 no
H14A C14 H14C 109.5 no
H14B C14 H14C 109.5 no
C16 C15 N9 108.60(10) no
C22 C15 N9 109.80(10) no
C28 C15 N9 108.6(2) no
C22 C15 C16 111.20(10) no
C22 C15 C28 113.4(2) no
C16 C15 C28 105.10(10) no
C17 C16 C21 118.20(10) no
C17 C16 C15 120.50(10) no
C21 C16 C15 121.20(10) no
C16 C17 C18 121.10(10) no
C16 C17 H17 119.4 no
C18 C17 H17 119.4 no
C19 C18 C17 120.0(2) no
C19 C18 H18 120.0 no
C17 C18 H18 120.0 no
C20 C19 C18 119.5(3) no
C20 C19 H19 120.3 no
C18 C19 H19 120.3 no
C19 C20 C21 120.7(3) no
C19 C20 H20 119.7 no
C21 C20 H20 119.7 no
C16 C21 C20 120.5(2) no
C16 C21 H21 119.8 no
C20 C21 H21 119.8 no
C27 C22 C23 117.3(3) no
C27 C22 C15 120.3(2) no
C23 C22 C15 121.9(2) no
C24 C23 C22 120.8(3) no
C24 C23 H23 119.6 no
C22 C23 H23 119.6 no
C25 C24 C23 121.2(3) no
C25 C24 H24 119.4 no
C23 C24 H24 119.4 no
C24 C25 C26 119.1(3) no
C24 C25 H25 120.5 no
C26 C25 H25 120.5 no
C27 C26 C25 119.8(3) no
C27 C26 H26 120.1 no
C25 C26 H26 120.1 no
C22 C27 C26 121.8(3) no
C22 C27 H27 119.1 no
C26 C27 H27 119.1 no
C29 C28 C33 118.4(2) no
C29 C28 C15 121.0(2) no
C33 C28 C15 120.4(2) no
C28 C29 C30 120.6(3) no
C28 C29 H29 119.7 no
C30 C29 H29 119.7 no
C31 C30 C29 120.2(3) no
C31 C30 H30 119.9 no
C29 C30 H30 119.9 no
C32 C31 C30 119.5(3) no
C32 C31 H31 120.2 no
C30 C31 H31 120.2 no
C31 C32 C33 120.8(3) no
C31 C32 H32 119.6 no
C33 C32 H32 119.6 no
C28 C33 C32 120.5(3) no
C28 C33 H33 119.7 no
C32 C33 H33 119.7 no

loop_
_geom_bond_atom_site_label_1
_geom_bond_atom_site_label_2
_geom_bond_site_symmetry_2
_geom_bond_distance
_geom_bond_publ_flag
O1 N1 . 1.262(3) yes
N1 N2 . 1.309(3) yes
N1 C7a . 1.400(3) yes
N2 N3 . 1.373(3) yes
N3 C3a . 1.380(3) yes
N3 C8 . 1.420(3) yes
C3a C7a . 1.383(4) yes
C3a C4 . 1.396(4) no
C4 C5 . 1.365(4) no
C4 H4 . .93 no
C5 C6 . 1.403(5) no
C5 H5 . .93 no
C6 C7 . 1.364(5) no
C6 H6 . .93 no
C7 C7a . 1.382(4) no
C7 H7 . .93 no
C8 O8 . 1.200(3) yes
C8 C9 . 1.527(3) no
C9 N9 . 1.451(3) no
C9 C10 . 1.539(4) no
C9 H9 . .98 no
N9 C15 . 1.481(3) no
N9 HN9 . .80(3) no
C10 C11 . 1.522(5) no
C10 H10A . .97 no
C10 H10B . .97 no
C11 C12 . 1.521(5) no
C11 H11A . .97 no
C11 H11B . .97 no
C12 O12 . 1.186(4) yes
C12 O13 . 1.335(4) no
O13 C14 . 1.435(3) no
C14 H14A . .96 no
C14 H14B . .96 no
C14 H14C . .96 no
C15 C22 . 1.538(3) no
C15 C16 . 1.54 no
C15 C28 . 1.553(3) no
C16 C17 . 1.38 no
C16 C21 . 1.385(3) no
C17 C18 . 1.388(3) no
C17 H17 . .93 no
C18 C19 . 1.378(4) no
C18 H18 . .93 no
C19 C20 . 1.368(4) no
C19 H19 . .93 no
C20 C21 . 1.391(4) no
C20 H20 . .93 no
C21 H21 . .93 no
C22 C27 . 1.380(4) no
C22 C23 . 1.397(4) no
C23 C24 . 1.384(4) no
C23 H23 . .93 no
C24 C25 . 1.357(5) no
C24 H24 . .93 no
C25 C26 . 1.390(6) no
C25 H25 . .93 no
C26 C27 . 1.383(5) no
C26 H26 . .93 no
C27 H27 . .93 no
C28 C29 . 1.381(4) no
C28 C33 . 1.385(4) no
C29 C30 . 1.393(4) no
C29 H29 . .93 no
C30 C31 . 1.379(5) no
C30 H30 . .93 no
C31 C32 . 1.357(5) no
C31 H31 . .93 no
C32 C33 . 1.392(4) no
C32 H32 . .93 no
C33 H33 . .93 no

loop_
_geom_torsion_atom_site_label_1
_geom_torsion_atom_site_label_2
_geom_torsion_atom_site_label_3
_geom_torsion_atom_site_label_4
_geom_torsion
_geom_torsion_publ_flag
O1 N1 N2 N3 -178.9(2) no
C7a N1 N2 N3 0.6(3) no
N1 N2 N3 C3a -0.3(3) no
N1 N2 N3 C8 177.1(2) no
N2 N3 C3a C7a -0.1(3) no
C8 N3 C3a C7a -177.3(2) no
N2 N3 C3a C4 -178.8(3) no
C8 N3 C3a C4 4.0(5) no
N3 C3a C4 C5 178.7(3) no
C7a C3a C4 C5 0.1(5) no
C3a C4 C5 C6 -1.3(6) no
C4 C5 C6 C7 1.5(7) no
C5 C6 C7 C7a -0.4(6) no
C6 C7 C7a C3a -0.7(5) no
C6 C7 C7a N1 -178.8(3) no
N3 C3a C7a C7 -178.0(3) no
C4 C3a C7a C7 0.9(5) no
N3 C3a C7a N1 0.4(3) no
C4 C3a C7a N1 179.3(3) no
O1 N1 C7a C7 -2.9(5) no
N2 N1 C7a C7 177.6(3) no
O1 N1 C7a C3a 178.8(3) no
N2 N1 C7a C3a -0.7(3) no
N2 N3 C8 O8 -175.2(2) no
C3a N3 C8 O8 1.8(4) no
N2 N3 C8 C9 1.2(4) no
C3a N3 C8 C9 178.1(2) no
O8 C8 C9 C10 91.0(3) no
N3 C8 C9 C10 -85.1(3) no
C8 C9 N9 C15 -82.8(2) no
C10 C9 N9 C15 155.6(2) no
C9 C10 C11 C12 84.3(3) no
C10 C11 C12 O12 16.0(5) no
C10 C11 C12 O13 -162.1(3) no
O12 C12 O13 C14 3.5(5) no
C11 C12 O13 C14 -178.3(3) no
C9 N9 C15 C22 55.9(2) no
C9 N9 C15 C16 177.6(2) no
C9 N9 C15 C28 -68.6(2) no
N9 C15 C16 C17 -165.80(10) no
C22 C15 C16 C17 -44.90(10) no
C28 C15 C16 C17 78.20(10) no
N9 C15 C16 C21 18.0(2) no
C22 C15 C16 C21 138.8(2) no
C28 C15 C16 C21 -98.1(2) no
C21 C16 C17 C18 -0.9(2) no
C15 C16 C17 C18 -177.2(2) no
C16 C17 C18 C19 -0.7(4) no
C17 C18 C19 C20 1.2(5) no
C18 C19 C20 C21 -0.1(5) no
C17 C16 C21 C20 2.0(3) no
C15 C16 C21 C20 178.3(2) no
C19 C20 C21 C16 -1.5(4) no
N9 C15 C22 C27 82.8(3) no
C16 C15 C22 C27 -37.4(3) no
C28 C15 C22 C27 -155.6(2) no
N9 C15 C22 C23 -88.4(3) no
C16 C15 C22 C23 151.4(2) no
C28 C15 C22 C23 33.2(3) no
C27 C22 C23 C24 0.1(4) no
C15 C22 C23 C24 171.5(2) no
C22 C23 C24 C25 -0.6(5) no
C23 C24 C25 C26 0.7(6) no
C24 C25 C26 C27 -0.4(6) no
C23 C22 C27 C26 0.2(5) no
C15 C22 C27 C26 -171.4(3) no
C25 C26 C27 C22 -0.1(6) no
N9 C15 C28 C29 161.5(2) no
C22 C15 C28 C29 39.2(3) no
C16 C15 C28 C29 -82.4(2) no
C22 C15 C28 C33 -145.9(2) no
C16 C15 C28 C33 92.5(2) no
C33 C28 C29 C30 0.8(4) no
C15 C28 C29 C30 175.8(2) no
C28 C29 C30 C31 0.1(4) no
C29 C30 C31 C32 -1.0(5) no
C30 C31 C32 C33 1.0(5) no
C29 C28 C33 C32 -0.9(4) no
C15 C28 C33 C32 -175.9(2) no
C31 C32 C33 C28 0.0(5) no

loop_
_cod_related_entry_id
_cod_related_entry_database
_cod_related_entry_code
1 ChemSpider 21186159
